data_7112646
loop_
_publ_author_name
'Zhiyao Lu'
'Travis J. Williams'

_publ_section_title
;
 A dual site catalyst for mild, selective nitrile reduction
;
_journal_name_full Chem.Commun.
_journal_page_first 5391
_journal_paper_doi 10.1039/C3CC47384H
_journal_volume 50
_journal_year 2014
_chemical_formula_moiety 'C18 H25 B N5 Ru, C F3 O3 S'
_chemical_formula_sum 'C19 H25 B F3 N5 O3 Ru S'
_chemical_formula_weight 572.38
_chemical_name_common '{[k3-(1-pz)2HB(N=CHCH3)]Ru(cymene)}+, TfO-'
_space_group_crystal_system monoclinic
_space_group_IT_number 14
_space_group_name_Hall '-P 2ybc'
_space_group_name_H-M_alt 'P 1 21/c 1'
_symmetry_space_group_name_Hall '-P 2ybc'
_symmetry_space_group_name_H-M 'P 1 21/c 1'
_atom_sites_solution_hydrogens geom
_atom_sites_solution_primary direct
_atom_sites_solution_secondary difmap
_cell_angle_alpha 90
_cell_angle_beta 95.3220(10)
_cell_angle_gamma 90
_cell_formula_units_Z 8
_cell_length_a 13.1714(7)
_cell_length_b 13.8135(7)
_cell_length_c 25.8235(13)
_cell_measurement_reflns_used 9664
_cell_measurement_temperature 100.(2)
_cell_measurement_theta_max 30.4102
_cell_measurement_theta_min 2.3335
_cell_volume 4678.2(4)
_computing_cell_refinement 'APEX2 v2012.4-3 (Bruker AXS)'
_computing_data_collection 'Bruker Instrument Service v2012.6-0'
_computing_data_reduction 'SAINT V8.18C (Bruker AXS, 2009)'
_computing_structure_refinement 'SHELXL 2012-4 (Sheldrick, 2012)'
_computing_structure_solution 'SHELXS-97 (Sheldrick, 2008)'
_diffrn_ambient_temperature 100.(2)
_diffrn_detector_area_resol_mean 8.3333
_diffrn_measured_fraction_theta_full 0.999
_diffrn_measured_fraction_theta_max 0.999
_diffrn_measurement_device_type 'Bruker APEX II CCD'
_diffrn_measurement_method 'omega- and phi-scans'
_diffrn_radiation_monochromator 'TRIUMPH curved-crystal'
_diffrn_radiation_type 'MoK\a '
_diffrn_radiation_wavelength 0.71073
_diffrn_reflns_av_R_equivalents 0.0529
_diffrn_reflns_av_sigmaI/netI 0.0324
_diffrn_reflns_limit_h_max 18
_diffrn_reflns_limit_h_min -18
_diffrn_reflns_limit_k_max 19
_diffrn_reflns_limit_k_min -19
_diffrn_reflns_limit_l_max 36
_diffrn_reflns_limit_l_min -36
_diffrn_reflns_number 112504
_diffrn_reflns_theta_full 30.02
_diffrn_reflns_theta_max 30.02
_diffrn_reflns_theta_min 1.55
_diffrn_source 'fine-focus tube'
_exptl_absorpt_coefficient_mu 0.814
_exptl_absorpt_correction_T_max 0.89
_exptl_absorpt_correction_T_min 0.76
_exptl_absorpt_correction_type multi-scan
_exptl_absorpt_process_details 'Bruker SADABS V2008/1'
_exptl_crystal_colour 'clear light yellow'
_exptl_crystal_density_diffrn 1.625
_exptl_crystal_density_method 'not measured'
_exptl_crystal_description prism
_exptl_crystal_F_000 2320
_exptl_crystal_size_max 0.260
_exptl_crystal_size_mid 0.170
_exptl_crystal_size_min 0.150
_refine_diff_density_max 1.763
_refine_diff_density_min -1.356
_refine_ls_extinction_method none
_refine_ls_goodness_of_fit_ref 1.025
_refine_ls_hydrogen_treatment mixed
_refine_ls_matrix_type full
_refine_ls_number_parameters 621
_refine_ls_number_reflns 13663
_refine_ls_number_restraints 64
_refine_ls_restrained_S_all 1.042
_refine_ls_R_factor_all 0.0540
_refine_ls_R_factor_gt 0.0377
_refine_ls_shift/su_max 0.002
_refine_ls_shift/su_mean 0.000
_refine_ls_structure_factor_coef Fsqd
_refine_ls_weighting_details 'calc w=1/[\s^2^(Fo^2^)+(0.0317P)^2^+10.5182P] where P=(Fo^2^+2Fc^2^)/3'
_refine_ls_weighting_scheme calc
_refine_ls_wR_factor_gt 0.0815
_refine_ls_wR_factor_ref 0.0883
_reflns_number_gt 10943
_reflns_number_total 13663
_reflns_threshold_expression >2sigma(I)
_cod_data_source_file c3cc47384h.txt
_cod_data_source_block I
_cod_database_code 7112646

loop_
_space_group_symop_operation_xyz
'x, y, z'
'-x, y+1/2, -z+1/2'
'-x, -y, -z'
'x, -y-1/2, z-1/2'

loop_
_atom_site_type_symbol
_atom_site_label
_atom_site_fract_x
_atom_site_fract_y
_atom_site_fract_z
_atom_site_U_iso_or_equiv
_atom_site_adp_type
_atom_site_calc_flag
_atom_site_refinement_flags
_atom_site_occupancy
_atom_site_disorder_assembly
_atom_site_disorder_group
B B1 0.1854(3) 0.7367(2) 0.00982(13) 0.0240(6) Uani d . 1.0 . .
B B2 0.4316(3) 0.2803(2) 0.34351(12) 0.0223(6) Uani d . 1.0 . .
C C1 -0.1037(2) 0.9093(2) 0.06870(11) 0.0204(5) Uani d . 1.0 . .
C C2 -0.0765(2) 0.8637(2) 0.11792(11) 0.0209(5) Uani d . 1.0 . .
H H2 -0.0349 0.9007 0.1456 0.025 Uiso calc R 1.0 . .
C C3 -0.0906(2) 0.7636(2) 0.12476(10) 0.0204(5) Uani d . 1.0 . .
H H3 -0.0588 0.7319 0.1571 0.024 Uiso calc R 1.0 . .
C C4 -0.1303(2) 0.70375(19) 0.08197(10) 0.0185(5) Uani d . 1.0 . .
C C5 -0.15747(19) 0.7491(2) 0.03382(11) 0.0194(5) Uani d . 1.0 . .
H H5 -0.1723 0.7079 0.0022 0.023 Uiso calc R 1.0 . .
C C6 -0.1440(2) 0.8509(2) 0.02732(11) 0.0206(5) Uani d . 1.0 . .
H H6 -0.1491 0.8781 -0.0087 0.025 Uiso calc R 1.0 . .
C C7 -0.0894(3) 1.0158(2) 0.06094(13) 0.0287(6) Uani d . 1.0 . .
H H7A -0.0647 1.0271 0.0268 0.043 Uiso calc R 1.0 . .
H H7B -0.0395 1.0407 0.0882 0.043 Uiso calc R 1.0 . .
H H7C -0.1547 1.0491 0.0627 0.043 Uiso calc R 1.0 . .
C C8 -0.1421(2) 0.5954(2) 0.08845(12) 0.0222(5) Uani d . 1.0 . .
H H8 -0.0963 0.5755 0.1197 0.027 Uiso calc R 1.0 . .
C C9 -0.2510(3) 0.5722(3) 0.09945(19) 0.0478(10) Uani d . 1.0 . .
H H9A -0.2686 0.6099 0.1295 0.072 Uiso calc R 1.0 . .
H H9B -0.2567 0.503 0.1069 0.072 Uiso calc R 1.0 . .
H H9C -0.2977 0.5889 0.069 0.072 Uiso calc R 1.0 . .
C C10 -0.1104(3) 0.5380(2) 0.04245(13) 0.0302(6) Uani d . 1.0 . .
H H10A -0.1554 0.5543 0.0113 0.045 Uiso calc R 1.0 . .
H H10B -0.1156 0.4686 0.0496 0.045 Uiso calc R 1.0 . .
H H10C -0.0399 0.554 0.0367 0.045 Uiso calc R 1.0 . .
C C11 0.2332(2) 0.5796(2) 0.06902(13) 0.0293(7) Uani d . 1.0 . .
H H11 0.2893 0.5529 0.0533 0.035 Uiso calc R 1.0 . .
C C12 0.1919(3) 0.5433(2) 0.11199(13) 0.0325(7) Uani d . 1.0 . .
H H12 0.2132 0.4874 0.1315 0.039 Uiso calc R 1.0 . .
C C13 0.1125(2) 0.6055(2) 0.12096(11) 0.0263(6) Uani d . 1.0 . .
H H13 0.0699 0.5994 0.1485 0.032 Uiso calc R 1.0 . .
C C14 0.2922(2) 0.8931(2) 0.04330(12) 0.0243(6) Uani d . 1.0 . .
H H14 0.3548 0.8832 0.0286 0.029 Uiso calc R 1.0 . .
C C15 0.2695(2) 0.9701(2) 0.07421(11) 0.0236(6) Uani d . 1.0 . .
H H15 0.3121 1.0234 0.0846 0.028 Uiso calc R 1.0 . .
C C16 0.1701(2) 0.95279(19) 0.08700(10) 0.0201(5) Uani d . 1.0 . .
H H16 0.1332 0.9932 0.1084 0.024 Uiso calc R 1.0 . .
C C17 0.0417(2) 0.7363(2) -0.05828(11) 0.0246(6) Uani d . 1.0 . .
H H17 0.0942 0.7192 -0.0795 0.029 Uiso calc R 1.0 . .
C C18 -0.0620(3) 0.7444(2) -0.08529(12) 0.0317(7) Uani d . 1.0 . .
H H18A -0.1062 0.779 -0.063 0.048 Uiso calc R 1.0 . .
H H18B -0.0896 0.6795 -0.0928 0.048 Uiso calc R 1.0 . .
H H18C -0.059 0.7801 -0.1179 0.048 Uiso calc R 1.0 . .
C C19 0.50458(19) 0.53189(19) 0.22649(10) 0.0169(5) Uani d . 1.0 B .
C C20 0.3992(2) 0.51524(19) 0.21696(10) 0.0176(5) Uani d . 1.0 B .
H H20 0.3744 0.4655 0.1906 0.021 Uiso calc R 1.0 . .
C C21 0.32909(19) 0.55565(19) 0.25003(10) 0.0171(5) Uani d . 1.0 B .
H H21 0.257 0.5322 0.2465 0.021 Uiso calc R 1.0 . .
C C22 0.3631(2) 0.61082(18) 0.29371(10) 0.0169(5) Uani d . 1.0 B .
C C23 0.47106(19) 0.62610(18) 0.30435(10) 0.0171(5) Uani d . 1.0 B .
H H23 0.4979 0.653 0.3389 0.021 Uiso calc R 1.0 . .
C C24 0.53974(19) 0.58829(18) 0.27133(10) 0.0171(5) Uani d . 1.0 B .
H H24 0.6142 0.5889 0.2831 0.021 Uiso calc R 1.0 . .
C C25 0.5768(2) 0.4893(2) 0.19101(11) 0.0214(5) Uani d . 1.0 . .
H H25A 0.5524 0.4252 0.1793 0.032 Uiso calc R 1.0 . .
H H25B 0.6447 0.4833 0.2097 0.032 Uiso calc R 1.0 . .
H H25C 0.5805 0.5316 0.1608 0.032 Uiso calc R 1.0 . .
C C26 0.2910(2) 0.6543(2) 0.33002(11) 0.0205(5) Uani d D 1.0 . .
H H26 0.3171 0.6372 0.3665 0.025 Uiso calc R 1.0 A 1
C C27 0.2931(5) 0.7649(3) 0.3250(3) 0.0298(12) Uani d PD 0.749(12) B 1
H H27A 0.2655 0.7837 0.2899 0.045 Uiso calc PR 0.749(12) B 1
H H27B 0.3636 0.7879 0.3314 0.045 Uiso calc PR 0.749(12) B 1
H H27C 0.2517 0.7938 0.3506 0.045 Uiso calc PR 0.749(12) B 1
C C28 0.1811(4) 0.6169(5) 0.3205(3) 0.0353(14) Uani d PD 0.749(12) B 1
H H28A 0.1807 0.5463 0.3239 0.053 Uiso calc PR 0.749(12) B 1
H H28B 0.1529 0.635 0.2854 0.053 Uiso calc PR 0.749(12) B 1
H H28C 0.1396 0.6456 0.3461 0.053 Uiso calc PR 0.749(12) B 1
C C29 0.6288(2) 0.2355(2) 0.34209(11) 0.0270(6) Uani d . 1.0 . .
H H29 0.6322 0.1727 0.3572 0.032 Uiso calc R 1.0 . .
C C30 0.7099(2) 0.2868(2) 0.32654(12) 0.0273(6) Uani d . 1.0 . .
H H30 0.7792 0.2669 0.3284 0.033 Uiso calc R 1.0 . .
C C31 0.6690(2) 0.3746(2) 0.30746(11) 0.0219(5) Uani d . 1.0 . .
H H31 0.7068 0.426 0.2942 0.026 Uiso calc R 1.0 . .
C C32 0.4050(2) 0.3430(2) 0.43944(11) 0.0240(6) Uani d . 1.0 . .
H H32 0.394 0.2845 0.4574 0.029 Uiso calc R 1.0 . .
C C33 0.4120(2) 0.4339(2) 0.46110(11) 0.0246(6) Uani d . 1.0 . .
H H33 0.4068 0.4506 0.4964 0.029 Uiso calc R 1.0 . .
C C34 0.4284(2) 0.4965(2) 0.42022(10) 0.0196(5) Uani d . 1.0 . .
H H34 0.4369 0.5646 0.4232 0.023 Uiso calc R 1.0 . .
C C35 0.3037(2) 0.2854(2) 0.26895(11) 0.0220(5) Uani d . 1.0 . .
H H35 0.291 0.2212 0.2798 0.026 Uiso calc R 1.0 . .
C C36 0.2399(2) 0.3198(2) 0.22198(11) 0.0250(6) Uani d . 1.0 . .
H H36A 0.2357 0.3907 0.2226 0.038 Uiso calc R 1.0 . .
H H36B 0.1713 0.2923 0.2217 0.038 Uiso calc R 1.0 . .
H H36C 0.2707 0.2992 0.1907 0.038 Uiso calc R 1.0 . .
C C37 0.4962(9) 0.3716(8) 0.0541(4) 0.0566(13) Uani d PD 0.577(5) C 3
C C38 0.0587(2) -0.0504(2) 0.26008(13) 0.0308(7) Uani d . 1.0 . .
C C27A 0.2595(14) 0.7533(10) 0.3096(7) 0.0298(12) Uani d PD 0.251(12) B 2
H H27D 0.2108 0.7464 0.2788 0.045 Uiso calc PR 0.251(12) B 2
H H27E 0.3197 0.7886 0.3003 0.045 Uiso calc PR 0.251(12) B 2
H H27F 0.2275 0.7892 0.3365 0.045 Uiso calc PR 0.251(12) B 2
C C28A 0.2031(13) 0.5890(12) 0.3379(8) 0.0353(14) Uani d PD 0.251(12) B 2
H H28D 0.1636 0.5773 0.3044 0.053 Uiso calc PR 0.251(12) B 2
H H28E 0.1593 0.6196 0.3619 0.053 Uiso calc PR 0.251(12) B 2
H H28F 0.2287 0.5273 0.3526 0.053 Uiso calc PR 0.251(12) B 2
C C37A 0.4893(12) 0.3657(11) 0.0506(5) 0.0566(13) Uani d PD 0.423(5) C 4
F F1 0.5896(4) 0.3588(4) 0.07657(19) 0.0647(7) Uani d PD 0.577(5) C 3
F F2 0.5050(4) 0.3551(4) 0.0025(2) 0.0647(7) Uani d PD 0.577(5) C 3
F F3 0.4727(4) 0.4660(5) 0.0646(2) 0.0647(7) Uani d PD 0.577(5) C 3
F F4 -0.04294(17) -0.05967(19) 0.25681(11) 0.0597(7) Uani d . 1.0 . .
F F5 0.0938(2) -0.06362(17) 0.30946(8) 0.0548(6) Uani d . 1.0 . .
F F6 0.09323(16) -0.12332(14) 0.23290(8) 0.0386(5) Uani d . 1.0 . .
F F1A 0.5758(6) 0.3217(6) 0.0643(3) 0.0647(7) Uani d PD 0.423(5) C 4
F F2A 0.4609(6) 0.3603(6) -0.0008(3) 0.0647(7) Uani d PD 0.423(5) C 4
F F3A 0.5074(6) 0.4599(6) 0.0600(3) 0.0647(7) Uani d PD 0.423(5) C 4
H H1B 0.242(2) 0.718(2) -0.0182(12) 0.023(8) Uiso d . 1.0 . .
H H2B 0.406(2) 0.203(2) 0.3531(12) 0.020(8) Uiso d . 1.0 . .
N N1 0.10521(17) 0.67535(16) 0.08485(9) 0.0194(4) Uani d . 1.0 . .
N N2 0.18043(18) 0.65950(17) 0.05304(10) 0.0222(5) Uani d . 1.0 . .
N N3 0.13513(16) 0.87054(16) 0.06447(8) 0.0166(4) Uani d . 1.0 . .
N N4 0.21070(17) 0.83432(17) 0.03749(9) 0.0201(5) Uani d . 1.0 . .
N N5 0.06943(19) 0.74925(16) -0.01047(9) 0.0209(5) Uani d . 1.0 . .
N N6 0.56812(17) 0.37493(16) 0.31085(8) 0.0175(4) Uani d . 1.0 B .
N N7 0.54358(19) 0.28891(16) 0.33232(9) 0.0205(5) Uani d . 1.0 . .
N N8 0.43046(17) 0.44591(16) 0.37623(8) 0.0175(4) Uani d . 1.0 B .
N N9 0.41644(18) 0.35104(17) 0.38851(9) 0.0210(5) Uani d . 1.0 . .
N N10 0.37307(18) 0.33126(16) 0.29631(9) 0.0192(4) Uani d . 1.0 B .
O O1 0.2965(4) 0.3507(4) 0.06473(19) 0.0394(5) Uani d PD 0.577(5) C 3
O O2 0.4188(7) 0.3135(6) 0.1365(3) 0.0394(5) Uani d PD 0.577(5) C 3
O O3 0.3941(4) 0.2041(4) 0.06404(19) 0.0394(5) Uani d PD 0.577(5) C 3
O O4 0.04689(19) 0.13406(17) 0.26801(9) 0.0365(6) Uani d . 1.0 . .
O O5 0.05233(16) 0.06396(16) 0.18200(8) 0.0273(4) Uani d . 1.0 . .
O O6 0.20423(17) 0.06513(17) 0.24273(11) 0.0395(6) Uani d . 1.0 . .
O O1A 0.3167(5) 0.3390(5) 0.0462(3) 0.0394(5) Uani d PD 0.423(5) C 4
O O2A 0.4077(10) 0.3283(8) 0.1340(4) 0.0394(5) Uani d PD 0.423(5) C 4
O O3A 0.4343(5) 0.2037(5) 0.0713(3) 0.0394(5) Uani d PD 0.423(5) C 4
Ru Ru1 0.001899(15) 0.785475(14) 0.059137(7) 0.01383(5) Uani d . 1.0 . .
Ru Ru2 0.445275(15) 0.469553(14) 0.296638(7) 0.01282(5) Uani d . 1.0 . .
S S1 0.3925(9) 0.3048(7) 0.0810(4) 0.0256(4) Uani d PD 0.577(5) C 3
S S2 0.09480(5) 0.06703(5) 0.23530(3) 0.02158(14) Uani d . 1.0 . .
S S1A 0.3934(12) 0.2967(10) 0.0813(5) 0.0256(4) Uani d PD 0.423(5) C 4

loop_
_atom_site_aniso_label
_atom_site_aniso_U_11
_atom_site_aniso_U_22
_atom_site_aniso_U_33
_atom_site_aniso_U_12
_atom_site_aniso_U_13
_atom_site_aniso_U_23
B1 0.0269(16) 0.0189(15) 0.0268(16) -0.0008(12) 0.0060(13) -0.0028(12)
B2 0.0319(16) 0.0138(13) 0.0207(14) -0.0031(12) -0.0002(12) 0.0016(11)
C1 0.0206(13) 0.0176(12) 0.0230(13) 0.0016(10) 0.0017(10) 0.0011(10)
C2 0.0254(13) 0.0181(12) 0.0192(12) 0.0004(10) 0.0019(10) -0.0032(10)
C3 0.0269(14) 0.0190(13) 0.0160(12) -0.0015(10) 0.0062(10) 0.0009(10)
C4 0.0175(12) 0.0172(12) 0.0215(12) -0.0032(9) 0.0054(10) -0.0008(10)
C5 0.0150(11) 0.0211(13) 0.0218(13) -0.0017(10) 0.0009(10) -0.0017(10)
C6 0.0194(12) 0.0228(13) 0.0191(12) 0.0021(10) -0.0009(10) 0.0039(10)
C7 0.0353(16) 0.0162(13) 0.0331(16) 0.0030(12) -0.0045(13) 0.0034(11)
C8 0.0210(13) 0.0158(12) 0.0308(14) -0.0044(10) 0.0080(11) 0.0009(11)
C9 0.0303(18) 0.0281(18) 0.089(3) -0.0060(14) 0.0280(19) 0.0051(19)
C10 0.0365(17) 0.0198(14) 0.0344(16) -0.0030(12) 0.0042(13) -0.0070(12)
C11 0.0250(14) 0.0174(13) 0.0422(18) 0.0025(11) -0.0136(13) -0.0047(12)
C12 0.0359(17) 0.0167(13) 0.0399(17) -0.0041(12) -0.0232(14) 0.0053(12)
C13 0.0293(15) 0.0213(14) 0.0252(14) -0.0094(11) -0.0136(11) 0.0079(11)
C14 0.0178(12) 0.0230(14) 0.0320(15) -0.0042(11) 0.0025(11) 0.0059(12)
C15 0.0246(13) 0.0204(13) 0.0250(13) -0.0073(11) -0.0017(11) 0.0036(11)
C16 0.0262(13) 0.0161(12) 0.0169(12) -0.0034(10) -0.0032(10) 0.0015(9)
C17 0.0322(15) 0.0171(13) 0.0248(14) -0.0034(11) 0.0047(12) 0.0009(10)
C18 0.0391(18) 0.0331(17) 0.0217(14) -0.0051(14) -0.0037(13) 0.0012(12)
C19 0.0177(11) 0.0152(11) 0.0179(11) 0.0017(9) 0.0020(9) 0.0038(9)
C20 0.0194(12) 0.0171(12) 0.0158(11) 0.0021(9) -0.0010(9) 0.0044(9)
C21 0.0155(11) 0.0168(12) 0.0188(12) 0.0009(9) 0.0004(9) 0.0068(9)
C22 0.0184(12) 0.0132(11) 0.0193(12) 0.0019(9) 0.0026(9) 0.0030(9)
C23 0.0174(12) 0.0131(11) 0.0208(12) -0.0011(9) 0.0010(9) 0.0012(9)
C24 0.0140(11) 0.0151(12) 0.0221(12) -0.0020(9) 0.0016(9) 0.0029(9)
C25 0.0205(13) 0.0228(13) 0.0215(13) -0.0001(10) 0.0056(10) -0.0011(10)
C26 0.0202(12) 0.0188(12) 0.0231(13) 0.0039(10) 0.0055(10) 0.0031(10)
C27 0.031(3) 0.0177(18) 0.042(3) 0.0031(18) 0.011(2) -0.0040(18)
C28 0.023(2) 0.044(3) 0.041(3) -0.004(2) 0.014(2) -0.009(2)
C29 0.0403(17) 0.0169(13) 0.0217(13) 0.0112(12) -0.0082(12) -0.0016(10)
C30 0.0264(14) 0.0272(15) 0.0265(14) 0.0118(12) -0.0074(11) -0.0067(12)
C31 0.0200(13) 0.0233(14) 0.0213(13) 0.0059(10) -0.0033(10) -0.0025(10)
C32 0.0247(14) 0.0291(15) 0.0178(12) -0.0027(11) 0.0010(10) 0.0063(11)
C33 0.0251(14) 0.0316(15) 0.0173(12) 0.0015(12) 0.0036(11) 0.0009(11)
C34 0.0218(13) 0.0183(12) 0.0188(12) 0.0015(10) 0.0026(10) -0.0013(10)
C35 0.0245(13) 0.0188(13) 0.0229(13) -0.0039(11) 0.0035(10) -0.0016(10)
C36 0.0204(13) 0.0270(14) 0.0270(14) -0.0038(11) -0.0019(11) -0.0037(11)
C37 0.079(4) 0.066(3) 0.025(2) -0.006(3) 0.005(2) 0.004(2)
C38 0.0258(15) 0.0354(17) 0.0312(16) 0.0026(13) 0.0028(12) 0.0008(13)
C27A 0.031(3) 0.0177(18) 0.042(3) 0.0031(18) 0.011(2) -0.0040(18)
C28A 0.023(2) 0.044(3) 0.041(3) -0.004(2) 0.014(2) -0.009(2)
C37A 0.079(4) 0.066(3) 0.025(2) -0.006(3) 0.005(2) 0.004(2)
F1 0.0693(19) 0.0766(14) 0.0508(11) -0.0418(17) 0.0191(13) -0.0148(10)
F2 0.0693(19) 0.0766(14) 0.0508(11) -0.0418(17) 0.0191(13) -0.0148(10)
F3 0.0693(19) 0.0766(14) 0.0508(11) -0.0418(17) 0.0191(13) -0.0148(10)
F4 0.0297(11) 0.0604(16) 0.092(2) -0.0056(11) 0.0187(12) 0.0256(14)
F5 0.0894(19) 0.0421(13) 0.0316(11) 0.0139(13) -0.0012(11) 0.0054(10)
F6 0.0444(12) 0.0232(9) 0.0478(12) -0.0017(8) 0.0014(9) -0.0085(8)
F1A 0.0693(19) 0.0766(14) 0.0508(11) -0.0418(17) 0.0191(13) -0.0148(10)
F2A 0.0693(19) 0.0766(14) 0.0508(11) -0.0418(17) 0.0191(13) -0.0148(10)
F3A 0.0693(19) 0.0766(14) 0.0508(11) -0.0418(17) 0.0191(13) -0.0148(10)
N1 0.0204(11) 0.0153(10) 0.0216(11) -0.0028(8) -0.0036(9) 0.0035(8)
N2 0.0218(11) 0.0147(10) 0.0288(12) -0.0006(9) -0.0052(9) -0.0018(9)
N3 0.0181(10) 0.0155(10) 0.0159(10) -0.0024(8) 0.0008(8) 0.0014(8)
N4 0.0186(11) 0.0175(11) 0.0245(11) -0.0011(9) 0.0030(9) 0.0015(9)
N5 0.0310(13) 0.0124(10) 0.0196(11) -0.0020(9) 0.0033(9) 0.0008(8)
N6 0.0213(11) 0.0140(10) 0.0164(10) 0.0033(8) -0.0028(8) -0.0002(8)
N7 0.0301(12) 0.0120(10) 0.0182(10) 0.0033(9) -0.0042(9) 0.0006(8)
N8 0.0207(11) 0.0142(10) 0.0176(10) 0.0000(8) 0.0017(8) 0.0017(8)
N9 0.0280(12) 0.0163(11) 0.0186(11) -0.0028(9) 0.0012(9) 0.0045(9)
N10 0.0238(11) 0.0149(10) 0.0188(10) -0.0028(9) 0.0009(9) -0.0001(8)
O1 0.0400(15) 0.0462(12) 0.0317(10) 0.0024(11) 0.0021(9) -0.0078(9)
O2 0.0400(15) 0.0462(12) 0.0317(10) 0.0024(11) 0.0021(9) -0.0078(9)
O3 0.0400(15) 0.0462(12) 0.0317(10) 0.0024(11) 0.0021(9) -0.0078(9)
O4 0.0487(14) 0.0328(13) 0.0273(11) 0.0142(11) -0.0001(10) -0.0113(10)
O5 0.0291(11) 0.0318(11) 0.0208(10) -0.0001(9) 0.0016(8) -0.0054(9)
O6 0.0193(10) 0.0304(12) 0.0666(17) -0.0029(9) -0.0069(11) -0.0065(12)
O1A 0.0400(15) 0.0462(12) 0.0317(10) 0.0024(11) 0.0021(9) -0.0078(9)
O2A 0.0400(15) 0.0462(12) 0.0317(10) 0.0024(11) 0.0021(9) -0.0078(9)
O3A 0.0400(15) 0.0462(12) 0.0317(10) 0.0024(11) 0.0021(9) -0.0078(9)
Ru1 0.01657(9) 0.01243(9) 0.01208(9) -0.00220(7) -0.00091(7) 0.00167(7)
Ru2 0.01346(9) 0.01109(9) 0.01353(9) -0.00023(7) -0.00073(7) 0.00069(7)
S1 0.0343(4) 0.0165(14) 0.0248(3) 0.0030(8) -0.0046(3) -0.0049(7)
S2 0.0181(3) 0.0211(3) 0.0248(3) 0.0018(2) -0.0017(2) -0.0072(3)
S1A 0.0343(4) 0.0165(14) 0.0248(3) 0.0030(8) -0.0046(3) -0.0049(7)

loop_
_atom_type_symbol
_atom_type_description
_atom_type_scat_dispersion_real
_atom_type_scat_dispersion_imag
_atom_type_scat_source
C C 0.0033 0.0016 'International Tables Vol C Tables 4.2.6.8 and 6.1.1.4'
H H 0.0000 0.0000 'International Tables Vol C Tables 4.2.6.8 and 6.1.1.4'
N N 0.0061 0.0033 'International Tables Vol C Tables 4.2.6.8 and 6.1.1.4'
O O 0.0106 0.0060 'International Tables Vol C Tables 4.2.6.8 and 6.1.1.4'
B B 0.0013 0.0007 'International Tables Vol C Tables 4.2.6.8 and 6.1.1.4'
F F 0.0171 0.0103 'International Tables Vol C Tables 4.2.6.8 and 6.1.1.4'
S S 0.1246 0.1234 'International Tables Vol C Tables 4.2.6.8 and 6.1.1.4'
Ru Ru -1.2594 0.8363 'International Tables Vol C Tables 4.2.6.8 and 6.1.1.4'

loop_
_geom_angle_atom_site_label_1
_geom_angle_atom_site_label_2
_geom_angle_atom_site_label_3
_geom_angle
N4 B1 N2 106.8(2)
N4 B1 N5 102.6(2)
N2 B1 N5 102.2(2)
N4 B1 H1B 112.1(17)
N2 B1 H1B 112.5(17)
N5 B1 H1B 119.5(17)
N7 B2 N9 106.6(2)
N7 B2 N10 103.5(2)
N9 B2 N10 102.4(2)
N7 B2 H2B 114.5(16)
N9 B2 H2B 111.3(16)
N10 B2 H2B 117.3(16)
C6 C1 C2 117.9(2)
C6 C1 C7 120.4(3)
C2 C1 C7 121.7(3)
C6 C1 Ru1 70.77(16)
C2 C1 Ru1 69.80(15)
C7 C1 Ru1 130.5(2)
C3 C2 C1 121.2(2)
C3 C2 Ru1 71.34(15)
C1 C2 Ru1 72.45(15)
C3 C2 H2 118.9
C1 C2 H2 118.9
Ru1 C2 H2 118.9
C2 C3 C4 120.7(2)
C2 C3 Ru1 71.30(15)
C4 C3 Ru1 71.02(15)
C2 C3 H3 119.0
C4 C3 H3 119.0
Ru1 C3 H3 119.0
C5 C4 C3 117.8(2)
C5 C4 C8 121.1(2)
C3 C4 C8 121.1(2)
C5 C4 Ru1 71.21(15)
C3 C4 Ru1 70.80(15)
C8 C4 Ru1 128.86(19)
C4 C5 C6 121.1(2)
C4 C5 Ru1 71.44(15)
C6 C5 Ru1 71.60(15)
C4 C5 H5 118.8
C6 C5 H5 118.8
Ru1 C5 H5 118.8
C1 C6 C5 121.2(2)
C1 C6 Ru1 72.42(15)
C5 C6 Ru1 70.60(15)
C1 C6 H6 118.7
C5 C6 H6 118.7
Ru1 C6 H6 118.7
C1 C7 H7A 109.5
C1 C7 H7B 109.5
H7A C7 H7B 109.5
C1 C7 H7C 109.5
H7A C7 H7C 109.5
H7B C7 H7C 109.5
C4 C8 C10 113.0(2)
C4 C8 C9 109.6(2)
C10 C8 C9 111.6(3)
C4 C8 H8 107.5
C10 C8 H8 107.5
C9 C8 H8 107.5
C8 C9 H9A 109.5
C8 C9 H9B 109.5
H9A C9 H9B 109.5
C8 C9 H9C 109.5
H9A C9 H9C 109.5
H9B C9 H9C 109.5
C8 C10 H10A 109.5
C8 C10 H10B 109.5
H10A C10 H10B 109.5
C8 C10 H10C 109.5
H10A C10 H10C 109.5
H10B C10 H10C 109.5
N2 C11 C12 108.3(3)
N2 C11 H11 125.8
C12 C11 H11 125.8
C11 C12 C13 105.6(3)
C11 C12 H12 127.2
C13 C12 H12 127.2
N1 C13 C12 109.6(3)
N1 C13 H13 125.2
C12 C13 H13 125.2
N4 C14 C15 108.5(3)
N4 C14 H14 125.8
C15 C14 H14 125.8
C14 C15 C16 105.2(2)
C14 C15 H15 127.4
C16 C15 H15 127.4
N3 C16 C15 109.5(3)
N3 C16 H16 125.2
C15 C16 H16 125.2
N5 C17 C18 128.2(3)
N5 C17 H17 115.9
C18 C17 H17 115.9
C17 C18 H18A 109.5
C17 C18 H18B 109.5
H18A C18 H18B 109.5
C17 C18 H18C 109.5
H18A C18 H18C 109.5
H18B C18 H18C 109.5
C20 C19 C24 118.0(2)
C20 C19 C25 120.0(2)
C24 C19 C25 122.0(2)
C20 C19 Ru2 70.23(14)
C24 C19 Ru2 70.30(14)
C25 C19 Ru2 129.72(18)
C19 C20 C21 120.9(2)
C19 C20 Ru2 72.49(14)
C21 C20 Ru2 71.83(14)
C19 C20 H20 119.1
C21 C20 H20 119.1
Ru2 C20 H20 119.1
C22 C21 C20 121.2(2)
C22 C21 Ru2 72.53(14)
C20 C21 Ru2 70.19(14)
C22 C21 H21 118.7
C20 C21 H21 118.7
Ru2 C21 H21 118.7
C21 C22 C23 118.1(2)
C21 C22 C26 122.8(2)
C23 C22 C26 119.2(2)
C21 C22 Ru2 70.67(15)
C23 C22 Ru2 69.75(14)
C26 C22 Ru2 130.90(18)
C24 C23 C22 120.8(2)
C24 C23 Ru2 71.37(15)
C22 C23 Ru2 72.31(14)
C24 C23 H23 119.1
C22 C23 H23 119.1
Ru2 C23 H23 119.1
C23 C24 C19 121.0(2)
C23 C24 Ru2 71.42(14)
C19 C24 Ru2 71.67(14)
C23 C24 H24 118.9
C19 C24 H24 118.9
Ru2 C24 H24 118.9
C19 C25 H25A 109.5
C19 C25 H25B 109.5
H25A C25 H25B 109.5
C19 C25 H25C 109.5
H25A C25 H25C 109.5
H25B C25 H25C 109.5
C28A C26 C27A 113.7(8)
C28A C26 C22 112.4(7)
C27A C26 C22 108.1(7)
C28A C26 C27 129.2(8)
C27A C26 C27 22.3(6)
C22 C26 C27 109.0(3)
C28A C26 C28 24.4(7)
C27A C26 C28 91.4(7)
C22 C26 C28 113.7(3)
C27 C26 C28 110.2(3)
C28A C26 H26 86.1
C27A C26 H26 127.0
C22 C26 H26 107.9
C27 C26 H26 107.9
C28 C26 H26 107.9
C26 C27 H27A 109.5
C26 C27 H27B 109.5
C26 C27 H27C 109.5
C26 C28 H28A 109.5
C26 C28 H28B 109.5
C26 C28 H28C 109.5
N7 C29 C30 108.6(3)
N7 C29 H29 125.7
C30 C29 H29 125.7
C29 C30 C31 105.4(3)
C29 C30 H30 127.3
C31 C30 H30 127.3
N6 C31 C30 109.4(3)
N6 C31 H31 125.3
C30 C31 H31 125.3
N9 C32 C33 108.3(3)
N9 C32 H32 125.9
C33 C32 H32 125.9
C32 C33 C34 105.5(2)
C32 C33 H33 127.2
C34 C33 H33 127.2
N8 C34 C33 109.6(2)
N8 C34 H34 125.2
C33 C34 H34 125.2
N10 C35 C36 128.1(3)
N10 C35 H35 116.0
C36 C35 H35 116.0
C35 C36 H36A 109.5
C35 C36 H36B 109.5
H36A C36 H36B 109.5
C35 C36 H36C 109.5
H36A C36 H36C 109.5
H36B C36 H36C 109.5
F1 C37 F2 104.3(8)
F1 C37 F3 104.9(8)
F2 C37 F3 113.1(9)
F1 C37 S1 117.4(8)
F2 C37 S1 114.7(8)
F3 C37 S1 102.3(8)
F5 C38 F6 107.3(3)
F5 C38 F4 107.7(3)
F6 C38 F4 106.4(3)
F5 C38 S2 112.3(2)
F6 C38 S2 112.0(2)
F4 C38 S2 110.7(2)
C26 C27A H27D 109.5
C26 C27A H27E 109.5
H27D C27A H27E 109.5
C26 C27A H27F 109.5
H27D C27A H27F 109.5
H27E C27A H27F 109.5
C26 C28A H28D 109.5
C26 C28A H28E 109.5
H28D C28A H28E 109.5
C26 C28A H28F 109.5
H28D C28A H28F 109.5
H28E C28A H28F 109.5
F1A C37A F3A 105.4(11)
F1A C37A F2A 113.3(12)
F3A C37A F2A 105.2(11)
F1A C37A S1A 105.0(11)
F3A C37A S1A 123.1(12)
F2A C37A S1A 105.0(10)
C13 N1 N2 107.1(2)
C13 N1 Ru1 137.9(2)
N2 N1 Ru1 114.24(16)
C11 N2 N1 109.3(3)
C11 N2 B1 136.8(3)
N1 N2 B1 113.9(2)
C16 N3 N4 107.2(2)
C16 N3 Ru1 138.86(19)
N4 N3 Ru1 113.93(16)
C14 N4 N3 109.6(2)
C14 N4 B1 135.5(3)
N3 N4 B1 114.8(2)
C17 N5 B1 119.4(3)
C17 N5 Ru1 138.4(2)
B1 N5 Ru1 102.25(17)
C31 N6 N7 107.3(2)
C31 N6 Ru2 138.47(19)
N7 N6 Ru2 114.12(17)
C29 N7 N6 109.2(2)
C29 N7 B2 136.2(3)
N6 N7 B2 114.4(2)
C34 N8 N9 106.9(2)
C34 N8 Ru2 139.36(19)
N9 N8 Ru2 113.71(16)
C32 N9 N8 109.7(2)
C32 N9 B2 135.9(2)
N8 N9 B2 113.7(2)
C35 N10 B2 119.4(2)
C35 N10 Ru2 138.2(2)
B2 N10 Ru2 102.39(16)
N3 Ru1 N1 82.67(9)
N3 Ru1 N5 77.08(9)
N1 Ru1 N5 77.82(9)
N3 Ru1 C2 97.05(9)
N1 Ru1 C2 117.93(10)
N5 Ru1 C2 162.72(9)
N3 Ru1 C3 122.99(9)
N1 Ru1 C3 92.64(10)
N5 Ru1 C3 156.91(9)
C2 Ru1 C3 37.36(10)
N3 Ru1 C5 156.07(9)
N1 Ru1 C5 119.98(9)
N5 Ru1 C5 99.02(10)
C2 Ru1 C5 79.67(10)
C3 Ru1 C5 67.38(10)
N3 Ru1 C4 160.71(9)
N1 Ru1 C4 92.81(9)
N5 Ru1 C4 120.43(9)
C2 Ru1 C4 68.46(10)
C3 Ru1 C4 38.18(10)
C5 Ru1 C4 37.35(10)
N3 Ru1 C6 119.11(9)
N1 Ru1 C6 157.75(10)
N5 Ru1 C6 101.43(10)
C2 Ru1 C6 66.92(10)
C3 Ru1 C6 79.49(10)
C5 Ru1 C6 37.81(10)
C4 Ru1 C6 68.12(10)
N3 Ru1 C1 95.13(9)
N1 Ru1 C1 155.37(10)
N5 Ru1 C1 125.77(9)
C2 Ru1 C1 37.76(10)
C3 Ru1 C1 67.92(10)
C5 Ru1 C1 67.69(10)
C4 Ru1 C1 81.18(10)
C6 Ru1 C1 36.81(10)
N6 Ru2 N8 82.63(9)
N6 Ru2 N10 77.17(9)
N8 Ru2 N10 77.51(9)
N6 Ru2 C20 119.34(9)
N8 Ru2 C20 157.04(9)
N10 Ru2 C20 99.80(9)
N6 Ru2 C24 93.94(9)
N8 Ru2 C24 120.83(9)
N10 Ru2 C24 158.87(9)
C20 Ru2 C24 67.61(10)
N6 Ru2 C23 119.36(9)
N8 Ru2 C23 95.27(9)
N10 Ru2 C23 161.36(9)
C20 Ru2 C23 80.09(10)
C24 Ru2 C23 37.20(9)
N6 Ru2 C21 157.17(9)
N8 Ru2 C21 119.57(9)
N10 Ru2 C21 101.20(9)
C20 Ru2 C21 37.99(9)
C24 Ru2 C21 79.53(9)
C23 Ru2 C21 67.17(10)
N6 Ru2 C19 93.49(9)
N8 Ru2 C19 158.47(9)
N10 Ru2 C19 122.43(9)
C20 Ru2 C19 37.28(9)
C24 Ru2 C19 38.04(9)
C23 Ru2 C19 68.13(10)
C21 Ru2 C19 67.86(9)
N6 Ru2 C22 157.03(9)
N8 Ru2 C22 94.60(9)
N10 Ru2 C22 124.67(9)
C20 Ru2 C22 67.89(10)
C24 Ru2 C22 67.82(9)
C23 Ru2 C22 37.94(9)
C21 Ru2 C22 36.80(9)
C19 Ru2 C22 80.72(9)
O1 S1 O2 112.0(7)
O1 S1 O3 111.5(8)
O2 S1 O3 111.6(7)
O1 S1 C37 109.3(7)
O2 S1 C37 102.4(9)
O3 S1 C37 109.5(7)
O5 S2 O6 115.09(15)
O5 S2 O4 115.36(13)
O6 S2 O4 115.02(15)
O5 S2 C38 102.64(14)
O6 S2 C38 103.17(15)
O4 S2 C38 102.94(15)
O1A S1A O2A 120.4(9)
O1A S1A O3A 121.0(9)
O2A S1A O3A 115.5(9)
O1A S1A C37A 89.3(10)
O2A S1A C37A 102.7(12)
O3A S1A C37A 96.0(10)

loop_
_geom_bond_atom_site_label_1
_geom_bond_atom_site_label_2
_geom_bond_distance
B1 N4 1.548(4)
B1 N2 1.549(4)
B1 N5 1.578(4)
B1 H1B 1.11(3)
B2 N7 1.534(4)
B2 N9 1.545(4)
B2 N10 1.549(4)
B2 H2B 1.15(3)
C1 C6 1.403(4)
C1 C2 1.434(4)
C1 C7 1.499(4)
C1 Ru1 2.233(3)
C2 C3 1.408(4)
C2 Ru1 2.197(3)
C2 H2 1.0
C3 C4 1.439(4)
C3 Ru1 2.198(3)
C3 H3 1.0
C4 C5 1.409(4)
C4 C8 1.516(4)
C4 Ru1 2.201(3)
C5 C6 1.429(4)
C5 Ru1 2.198(3)
C5 H5 1.0
C6 Ru1 2.211(3)
C6 H6 1.0
C7 H7A 0.98
C7 H7B 0.98
C7 H7C 0.98
C8 C10 1.518(4)
C8 C9 1.522(4)
C8 H8 1.0
C9 H9A 0.98
C9 H9B 0.98
C9 H9C 0.98
C10 H10A 0.98
C10 H10B 0.98
C10 H10C 0.98
C11 N2 1.349(4)
C11 C12 1.375(5)
C11 H11 0.95
C12 C13 1.389(5)
C12 H12 0.95
C13 N1 1.339(3)
C13 H13 0.95
C14 N4 1.342(3)
C14 C15 1.380(4)
C14 H14 0.95
C15 C16 1.400(4)
C15 H15 0.95
C16 N3 1.339(3)
C16 H16 0.95
C17 N5 1.267(4)
C17 C18 1.480(4)
C17 H17 0.95
C18 H18A 0.98
C18 H18B 0.98
C18 H18C 0.98
C19 C20 1.406(4)
C19 C24 1.436(4)
C19 C25 1.501(4)
C19 Ru2 2.213(3)
C20 C21 1.429(4)
C20 Ru2 2.184(2)
C20 H20 1.0
C21 C22 1.400(4)
C21 Ru2 2.205(2)
C21 H21 1.0
C22 C23 1.438(4)
C22 C26 1.519(4)
C22 Ru2 2.229(3)
C23 C24 1.400(4)
C23 Ru2 2.195(3)
C23 H23 1.0
C24 Ru2 2.195(2)
C24 H24 1.0
C25 H25A 0.98
C25 H25B 0.98
C25 H25C 0.98
C26 C28A 1.497(12)
C26 C27A 1.510(12)
C26 C27 1.534(5)
C26 C28 1.535(5)
C26 H26 1.0
C27 H27A 0.98
C27 H27B 0.98
C27 H27C 0.98
C28 H28A 0.98
C28 H28B 0.98
C28 H28C 0.98
C29 N7 1.347(4)
C29 C30 1.373(5)
C29 H29 0.95
C30 C31 1.398(4)
C30 H30 0.95
C31 N6 1.339(3)
C31 H31 0.95
C32 N9 1.342(3)
C32 C33 1.374(4)
C32 H32 0.95
C33 C34 1.397(4)
C33 H33 0.95
C34 N8 1.336(3)
C34 H34 0.95
C35 N10 1.271(3)
C35 C36 1.488(4)
C35 H35 0.95
C36 H36A 0.98
C36 H36B 0.98
C36 H36C 0.98
C37 F1 1.323(10)
C37 F2 1.365(10)
C37 F3 1.373(10)
C37 S1 1.838(10)
C38 F5 1.328(4)
C38 F6 1.331(4)
C38 F4 1.340(4)
C38 S2 1.824(3)
C27A H27D 0.98
C27A H27E 0.98
C27A H27F 0.98
C28A H28D 0.98
C28A H28E 0.98
C28A H28F 0.98
C37A F1A 1.311(12)
C37A F3A 1.341(13)
C37A F2A 1.346(12)
C37A S1A 1.822(13)
N1 N2 1.362(3)
N1 Ru1 2.107(2)
N3 N4 1.362(3)
N3 Ru1 2.106(2)
N5 Ru1 2.138(2)
N6 N7 1.363(3)
N6 Ru2 2.086(2)
N8 N9 1.365(3)
N8 Ru2 2.108(2)
N10 Ru2 2.134(2)
O1 S1 1.443(9)
O2 S1 1.448(8)
O3 S1 1.459(9)
O4 S2 1.438(2)
O5 S2 1.437(2)
O6 S2 1.437(2)
O1A S1A 1.419(11)
O2A S1A 1.424(11)
O3A S1A 1.425(11)

loop_
_geom_torsion_atom_site_label_1
_geom_torsion_atom_site_label_2
_geom_torsion_atom_site_label_3
_geom_torsion_atom_site_label_4
_geom_torsion
C6 C1 C2 C3 -0.6(4)
C7 C1 C2 C3 179.8(3)
Ru1 C1 C2 C3 -54.3(2)
C6 C1 C2 Ru1 53.7(2)
C7 C1 C2 Ru1 -125.9(3)
C1 C2 C3 C4 1.7(4)
Ru1 C2 C3 C4 -53.1(2)
C1 C2 C3 Ru1 54.8(2)
C2 C3 C4 C5 -2.1(4)
Ru1 C3 C4 C5 -55.3(2)
C2 C3 C4 C8 177.7(3)
Ru1 C3 C4 C8 124.5(2)
C2 C3 C4 Ru1 53.2(2)
C3 C4 C5 C6 1.4(4)
C8 C4 C5 C6 -178.4(2)
Ru1 C4 C5 C6 -53.7(2)
C3 C4 C5 Ru1 55.1(2)
C8 C4 C5 Ru1 -124.7(2)
C2 C1 C6 C5 -0.1(4)
C7 C1 C6 C5 179.5(3)
Ru1 C1 C6 C5 53.1(2)
C2 C1 C6 Ru1 -53.2(2)
C7 C1 C6 Ru1 126.4(3)
C4 C5 C6 C1 -0.3(4)
Ru1 C5 C6 C1 -54.0(2)
C4 C5 C6 Ru1 53.6(2)
C5 C4 C8 C10 41.0(4)
C3 C4 C8 C10 -138.8(3)
Ru1 C4 C8 C10 -49.2(4)
C5 C4 C8 C9 -84.2(3)
C3 C4 C8 C9 96.1(3)
Ru1 C4 C8 C9 -174.3(2)
N2 C11 C12 C13 -0.3(3)
C11 C12 C13 N1 0.7(3)
N4 C14 C15 C16 0.8(3)
C14 C15 C16 N3 -0.7(3)
C24 C19 C20 C21 1.8(4)
C25 C19 C20 C21 -179.6(2)
Ru2 C19 C20 C21 55.2(2)
C24 C19 C20 Ru2 -53.4(2)
C25 C19 C20 Ru2 125.2(2)
C19 C20 C21 C22 -1.8(4)
Ru2 C20 C21 C22 53.8(2)
C19 C20 C21 Ru2 -55.5(2)
C20 C21 C22 C23 0.2(4)
Ru2 C21 C22 C23 52.9(2)
C20 C21 C22 C26 -179.5(2)
Ru2 C21 C22 C26 -126.8(2)
C20 C21 C22 Ru2 -52.7(2)
C21 C22 C23 C24 1.2(4)
C26 C22 C23 C24 -179.1(2)
Ru2 C22 C23 C24 54.5(2)
C21 C22 C23 Ru2 -53.4(2)
C26 C22 C23 Ru2 126.4(2)
C22 C23 C24 C19 -1.1(4)
Ru2 C23 C24 C19 53.9(2)
C22 C23 C24 Ru2 -55.0(2)
C20 C19 C24 C23 -0.5(4)
C25 C19 C24 C23 -179.0(2)
Ru2 C19 C24 C23 -53.8(2)
C20 C19 C24 Ru2 53.3(2)
C25 C19 C24 Ru2 -125.2(2)
C21 C22 C26 C28A 37.3(10)
C23 C22 C26 C28A -142.5(9)
Ru2 C22 C26 C28A -54.8(10)
C21 C22 C26 C27A -89.1(9)
C23 C22 C26 C27A 91.2(9)
Ru2 C22 C26 C27A 178.9(8)
C21 C22 C26 C27 -112.6(4)
C23 C22 C26 C27 67.7(4)
Ru2 C22 C26 C27 155.3(3)
C21 C22 C26 C28 10.8(5)
C23 C22 C26 C28 -169.0(4)
Ru2 C22 C26 C28 -81.3(4)
N7 C29 C30 C31 0.7(3)
C29 C30 C31 N6 -0.8(3)
N9 C32 C33 C34 -0.1(3)
C32 C33 C34 N8 0.4(3)
C12 C13 N1 N2 -0.9(3)
C12 C13 N1 Ru1 168.6(2)
C12 C11 N2 N1 -0.3(3)
C12 C11 N2 B1 177.9(3)
C13 N1 N2 C11 0.7(3)
Ru1 N1 N2 C11 -171.55(17)
C13 N1 N2 B1 -177.9(2)
Ru1 N1 N2 B1 9.8(3)
N4 B1 N2 C11 -115.2(3)
N5 B1 N2 C11 137.5(3)
N4 B1 N2 N1 62.9(3)
N5 B1 N2 N1 -44.3(3)
C15 C16 N3 N4 0.2(3)
C15 C16 N3 Ru1 -179.6(2)
C15 C14 N4 N3 -0.7(3)
C15 C14 N4 B1 -178.1(3)
C16 N3 N4 C14 0.3(3)
Ru1 N3 N4 C14 -179.87(18)
C16 N3 N4 B1 178.3(2)
Ru1 N3 N4 B1 -1.9(3)
N2 B1 N4 C14 108.8(3)
N5 B1 N4 C14 -144.2(3)
N2 B1 N4 N3 -68.5(3)
N5 B1 N4 N3 38.5(3)
C18 C17 N5 B1 -179.9(3)
C18 C17 N5 Ru1 0.9(5)
N4 B1 N5 C17 125.7(3)
N2 B1 N5 C17 -123.8(3)
N4 B1 N5 Ru1 -54.8(2)
N2 B1 N5 Ru1 55.7(2)
C30 C31 N6 N7 0.6(3)
C30 C31 N6 Ru2 176.5(2)
C30 C29 N7 N6 -0.4(3)
C30 C29 N7 B2 -173.9(3)
C31 N6 N7 C29 -0.1(3)
Ru2 N6 N7 C29 -177.13(17)
C31 N6 N7 B2 175.0(2)
Ru2 N6 N7 B2 -2.1(3)
N9 B2 N7 C29 104.2(3)
N10 B2 N7 C29 -148.2(3)
N9 B2 N7 N6 -69.1(3)
N10 B2 N7 N6 38.5(3)
C33 C34 N8 N9 -0.6(3)
C33 C34 N8 Ru2 177.8(2)
C33 C32 N9 N8 -0.2(3)
C33 C32 N9 B2 169.8(3)
C34 N8 N9 C32 0.5(3)
Ru2 N8 N9 C32 -178.33(18)
C34 N8 N9 B2 -172.0(2)
Ru2 N8 N9 B2 9.2(3)
N7 B2 N9 C32 -105.9(4)
N10 B2 N9 C32 145.7(3)
N7 B2 N9 N8 63.9(3)
N10 B2 N9 N8 -44.5(3)
C36 C35 N10 B2 -179.0(3)
C36 C35 N10 Ru2 -1.6(5)
N7 B2 N10 C35 124.0(3)
N9 B2 N10 C35 -125.3(3)
N7 B2 N10 Ru2 -54.3(2)
N9 B2 N10 Ru2 56.5(2)
C16 N3 Ru1 N1 -126.3(3)
N4 N3 Ru1 N1 53.95(17)
C16 N3 Ru1 N5 154.6(3)
N4 N3 Ru1 N5 -25.17(17)
C16 N3 Ru1 C2 -8.9(3)
N4 N3 Ru1 C2 171.34(17)
C16 N3 Ru1 C3 -37.9(3)
N4 N3 Ru1 C3 142.33(17)
C16 N3 Ru1 C5 71.5(4)
N4 N3 Ru1 C5 -108.3(3)
C16 N3 Ru1 C4 -48.8(4)
N4 N3 Ru1 C4 131.4(3)
C16 N3 Ru1 C6 58.6(3)
N4 N3 Ru1 C6 -121.20(18)
C16 N3 Ru1 C1 29.1(3)
N4 N3 Ru1 C1 -150.73(18)
C13 N1 Ru1 N3 132.1(3)
N2 N1 Ru1 N3 -58.92(17)
C13 N1 Ru1 N5 -149.6(3)
N2 N1 Ru1 N5 19.37(17)
C13 N1 Ru1 C2 38.0(3)
N2 N1 Ru1 C2 -153.05(17)
C13 N1 Ru1 C3 9.2(3)
N2 N1 Ru1 C3 178.14(18)
C13 N1 Ru1 C5 -56.1(3)
N2 N1 Ru1 C5 112.85(18)
C13 N1 Ru1 C4 -29.0(3)
N2 N1 Ru1 C4 139.91(18)
C13 N1 Ru1 C6 -59.1(4)
N2 N1 Ru1 C6 109.8(3)
C13 N1 Ru1 C1 45.8(4)
N2 N1 Ru1 C1 -145.2(2)
C17 N5 Ru1 N3 -136.9(3)
B1 N5 Ru1 N3 43.76(16)
C17 N5 Ru1 N1 137.9(3)
B1 N5 Ru1 N1 -41.40(16)
C17 N5 Ru1 C2 -65.2(5)
B1 N5 Ru1 C2 115.5(3)
C17 N5 Ru1 C3 70.6(4)
B1 N5 Ru1 C3 -108.7(3)
C17 N5 Ru1 C5 19.0(3)
B1 N5 Ru1 C5 -160.30(17)
C17 N5 Ru1 C4 51.9(3)
B1 N5 Ru1 C4 -127.47(17)
C17 N5 Ru1 C6 -19.3(3)
B1 N5 Ru1 C6 161.33(17)
C17 N5 Ru1 C1 -49.9(3)
B1 N5 Ru1 C1 130.76(17)
C3 C2 Ru1 N3 -137.91(16)
C1 C2 Ru1 N3 89.28(16)
C3 C2 Ru1 N1 -52.50(19)
C1 C2 Ru1 N1 174.69(15)
C3 C2 Ru1 N5 153.2(3)
C1 C2 Ru1 N5 20.4(4)
C1 C2 Ru1 C3 -132.8(2)
C3 C2 Ru1 C5 66.08(17)
C1 C2 Ru1 C5 -66.74(16)
C3 C2 Ru1 C4 28.90(16)
C1 C2 Ru1 C4 -103.92(17)
C3 C2 Ru1 C6 103.39(18)
C1 C2 Ru1 C6 -29.42(16)
C3 C2 Ru1 C1 132.8(2)
C2 C3 Ru1 N3 52.5(2)
C4 C3 Ru1 N3 -174.17(14)
C2 C3 Ru1 N1 135.44(17)
C4 C3 Ru1 N1 -91.20(16)
C2 C3 Ru1 N5 -160.1(2)
C4 C3 Ru1 N5 -26.7(3)
C4 C3 Ru1 C2 133.4(2)
C2 C3 Ru1 C5 -103.04(18)
C4 C3 Ru1 C5 30.32(16)
C2 C3 Ru1 C4 -133.4(2)
C2 C3 Ru1 C6 -65.53(17)
C4 C3 Ru1 C6 67.83(17)
C2 C3 Ru1 C1 -29.00(16)
C4 C3 Ru1 C1 104.36(17)
C4 C5 Ru1 N3 -152.0(2)
C6 C5 Ru1 N3 -18.6(3)
C4 C5 Ru1 N1 48.51(19)
C6 C5 Ru1 N1 -178.13(15)
C4 C5 Ru1 N5 129.59(16)
C6 C5 Ru1 N5 -97.05(16)
C4 C5 Ru1 C2 -67.89(16)
C6 C5 Ru1 C2 65.47(16)
C4 C5 Ru1 C3 -30.95(15)
C6 C5 Ru1 C3 102.40(17)
C6 C5 Ru1 C4 133.4(2)
C4 C5 Ru1 C6 -133.4(2)
C4 C5 Ru1 C1 -105.34(17)
C6 C5 Ru1 C1 28.02(15)
C5 C4 Ru1 N3 144.8(3)
C3 C4 Ru1 N3 15.0(4)
C8 C4 Ru1 N3 -100.0(3)
C5 C4 Ru1 N1 -139.49(16)
C3 C4 Ru1 N1 90.69(16)
C8 C4 Ru1 N1 -24.2(3)
C5 C4 Ru1 N5 -61.97(18)
C3 C4 Ru1 N5 168.21(15)
C8 C4 Ru1 N5 53.3(3)
C5 C4 Ru1 C2 101.51(17)
C3 C4 Ru1 C2 -28.32(16)
C8 C4 Ru1 C2 -143.2(3)
C5 C4 Ru1 C3 129.8(2)
C8 C4 Ru1 C3 -114.9(3)
C3 C4 Ru1 C5 -129.8(2)
C8 C4 Ru1 C5 115.2(3)
C5 C4 Ru1 C6 28.71(16)
C3 C4 Ru1 C6 -101.12(17)
C8 C4 Ru1 C6 143.9(3)
C5 C4 Ru1 C1 64.53(16)
C3 C4 Ru1 C1 -65.29(16)
C8 C4 Ru1 C1 179.8(3)
C1 C6 Ru1 N3 -55.02(18)
C5 C6 Ru1 N3 171.48(15)
C1 C6 Ru1 N1 137.8(2)
C5 C6 Ru1 N1 4.3(3)
C1 C6 Ru1 N5 -136.48(16)
C5 C6 Ru1 N5 90.02(16)
C1 C6 Ru1 C2 30.13(16)
C5 C6 Ru1 C2 -103.37(18)
C1 C6 Ru1 C3 67.03(17)
C5 C6 Ru1 C3 -66.48(16)
C1 C6 Ru1 C5 133.5(2)
C1 C6 Ru1 C4 105.12(18)
C5 C6 Ru1 C4 -28.38(15)
C5 C6 Ru1 C1 -133.5(2)
C6 C1 Ru1 N3 134.05(16)
C2 C1 Ru1 N3 -94.90(16)
C7 C1 Ru1 N3 20.1(3)
C6 C1 Ru1 N1 -142.4(2)
C2 C1 Ru1 N1 -11.3(3)
C7 C1 Ru1 N1 103.7(3)
C6 C1 Ru1 N5 56.29(19)
C2 C1 Ru1 N5 -172.66(15)
C7 C1 Ru1 N5 -57.7(3)
C6 C1 Ru1 C2 -131.0(2)
C7 C1 Ru1 C2 115.0(3)
C6 C1 Ru1 C3 -102.33(18)
C2 C1 Ru1 C3 28.71(16)
C7 C1 Ru1 C3 143.7(3)
C6 C1 Ru1 C5 -28.72(16)
C2 C1 Ru1 C5 102.32(18)
C7 C1 Ru1 C5 -142.7(3)
C6 C1 Ru1 C4 -65.03(17)
C2 C1 Ru1 C4 66.01(16)
C7 C1 Ru1 C4 -179.0(3)
C2 C1 Ru1 C6 131.0(2)
C7 C1 Ru1 C6 -114.0(3)
C31 N6 Ru2 N8 -121.3(3)
N7 N6 Ru2 N8 54.44(17)
C31 N6 Ru2 N10 159.9(3)
N7 N6 Ru2 N10 -24.35(16)
C31 N6 Ru2 C20 65.8(3)
N7 N6 Ru2 C20 -118.50(17)
C31 N6 Ru2 C24 -0.7(3)
N7 N6 Ru2 C24 175.04(17)
C31 N6 Ru2 C23 -29.3(3)
N7 N6 Ru2 C23 146.36(16)
C31 N6 Ru2 C21 71.5(4)
N7 N6 Ru2 C21 -112.8(3)
C31 N6 Ru2 C19 37.5(3)
N7 N6 Ru2 C19 -146.84(17)
C31 N6 Ru2 C22 -36.9(4)
N7 N6 Ru2 C22 138.8(2)
C34 N8 Ru2 N6 123.0(3)
N9 N8 Ru2 N6 -58.72(18)
C34 N8 Ru2 N10 -158.6(3)
N9 N8 Ru2 N10 19.70(18)
C34 N8 Ru2 C20 -72.9(4)
N9 N8 Ru2 C20 105.3(3)
C34 N8 Ru2 C24 32.8(3)
N9 N8 Ru2 C24 -148.92(17)
C34 N8 Ru2 C23 4.0(3)
N9 N8 Ru2 C23 -177.71(18)
C34 N8 Ru2 C21 -62.7(3)
N9 N8 Ru2 C21 115.61(18)
C34 N8 Ru2 C19 42.2(4)
N9 N8 Ru2 C19 -139.5(2)
C34 N8 Ru2 C22 -34.1(3)
N9 N8 Ru2 C22 144.22(18)
C35 N10 Ru2 N6 -134.7(3)
B2 N10 Ru2 N6 43.01(17)
C35 N10 Ru2 N8 140.1(3)
B2 N10 Ru2 N8 -42.16(17)
C35 N10 Ru2 C20 -16.6(3)
B2 N10 Ru2 C20 161.08(17)
C35 N10 Ru2 C24 -67.9(4)
B2 N10 Ru2 C24 109.8(3)
C35 N10 Ru2 C23 71.4(4)
B2 N10 Ru2 C23 -110.9(3)
C35 N10 Ru2 C21 22.0(3)
B2 N10 Ru2 C21 -160.28(17)
C35 N10 Ru2 C19 -48.8(3)
B2 N10 Ru2 C19 128.95(17)
C35 N10 Ru2 C22 53.2(3)
B2 N10 Ru2 C22 -129.10(17)
C19 C20 Ru2 N6 -51.47(18)
C21 C20 Ru2 N6 176.38(14)
C19 C20 Ru2 N8 146.7(2)
C21 C20 Ru2 N8 14.6(3)
C19 C20 Ru2 N10 -132.18(15)
C21 C20 Ru2 N10 95.68(16)
C19 C20 Ru2 C24 30.11(15)
C21 C20 Ru2 C24 -102.03(17)
C19 C20 Ru2 C23 66.75(16)
C21 C20 Ru2 C23 -65.40(16)
C19 C20 Ru2 C21 132.1(2)
C21 C20 Ru2 C19 -132.1(2)
C19 C20 Ru2 C22 104.26(17)
C21 C20 Ru2 C22 -27.89(15)
C23 C24 Ru2 N6 -136.23(15)
C19 C24 Ru2 N6 90.63(15)
C23 C24 Ru2 N8 -52.46(18)
C19 C24 Ru2 N8 174.40(14)
C23 C24 Ru2 N10 159.8(2)
C19 C24 Ru2 N10 26.7(3)
C23 C24 Ru2 C20 103.58(17)
C19 C24 Ru2 C20 -29.55(14)
C19 C24 Ru2 C23 -133.1(2)
C23 C24 Ru2 C21 65.84(16)
C19 C24 Ru2 C21 -67.30(15)
C23 C24 Ru2 C19 133.1(2)
C23 C24 Ru2 C22 29.35(15)
C19 C24 Ru2 C22 -103.79(16)
C24 C23 Ru2 N6 52.36(18)
C22 C23 Ru2 N6 -175.23(14)
C24 C23 Ru2 N8 136.86(15)
C22 C23 Ru2 N8 -90.73(15)
C24 C23 Ru2 N10 -157.1(3)
C22 C23 Ru2 N10 -24.7(4)
C24 C23 Ru2 C20 -65.83(16)
C22 C23 Ru2 C20 66.58(15)
C22 C23 Ru2 C24 132.4(2)
C24 C23 Ru2 C21 -103.22(17)
C22 C23 Ru2 C21 29.20(15)
C24 C23 Ru2 C19 -28.98(15)
C22 C23 Ru2 C19 103.43(16)
C24 C23 Ru2 C22 -132.4(2)
C22 C21 Ru2 N6 -141.8(2)
C20 C21 Ru2 N6 -8.1(3)
C22 C21 Ru2 N8 52.82(17)
C20 C21 Ru2 N8 -173.51(14)
C22 C21 Ru2 N10 134.69(15)
C20 C21 Ru2 N10 -91.63(16)
C22 C21 Ru2 C20 -133.7(2)
C22 C21 Ru2 C24 -66.81(16)
C20 C21 Ru2 C24 66.86(16)
C22 C21 Ru2 C23 -30.04(15)
C20 C21 Ru2 C23 103.63(17)
C22 C21 Ru2 C19 -104.67(17)
C20 C21 Ru2 C19 29.00(15)
C20 C21 Ru2 C22 133.7(2)
C20 C19 Ru2 N6 136.90(16)
C24 C19 Ru2 N6 -91.93(15)
C25 C19 Ru2 N6 23.8(2)
C20 C19 Ru2 N8 -144.4(2)
C24 C19 Ru2 N8 -13.2(3)
C25 C19 Ru2 N8 102.5(3)
C20 C19 Ru2 N10 59.90(18)
C24 C19 Ru2 N10 -168.94(14)
C25 C19 Ru2 N10 -53.2(3)
C24 C19 Ru2 C20 131.2(2)
C25 C19 Ru2 C20 -113.1(3)
C20 C19 Ru2 C24 -131.2(2)
C25 C19 Ru2 C24 115.7(3)
C20 C19 Ru2 C23 -102.77(17)
C24 C19 Ru2 C23 28.39(14)
C25 C19 Ru2 C23 144.1(3)
C20 C19 Ru2 C21 -29.52(15)
C24 C19 Ru2 C21 101.65(16)
C25 C19 Ru2 C21 -142.6(3)
C20 C19 Ru2 C22 -65.48(16)
C24 C19 Ru2 C22 65.68(15)
C25 C19 Ru2 C22 -178.6(3)
C21 C22 Ru2 N6 142.1(2)
C23 C22 Ru2 N6 10.7(3)
C26 C22 Ru2 N6 -100.9(3)
C21 C22 Ru2 N8 -135.96(15)
C23 C22 Ru2 N8 92.67(15)
C26 C22 Ru2 N8 -18.9(2)
C21 C22 Ru2 N10 -57.98(18)
C23 C22 Ru2 N10 170.65(14)
C26 C22 Ru2 N10 59.1(3)
C21 C22 Ru2 C20 28.72(15)
C23 C22 Ru2 C20 -102.65(16)
C26 C22 Ru2 C20 145.8(3)
C21 C22 Ru2 C24 102.55(16)
C23 C22 Ru2 C24 -28.82(15)
C26 C22 Ru2 C24 -140.4(3)
C21 C22 Ru2 C23 131.4(2)
C26 C22 Ru2 C23 -111.6(3)
C23 C22 Ru2 C21 -131.4(2)
C26 C22 Ru2 C21 117.0(3)
C21 C22 Ru2 C19 65.22(16)
C23 C22 Ru2 C19 -66.15(15)
C26 C22 Ru2 C19 -177.7(3)
F1 C37 S1 O1 160.4(7)
F2 C37 S1 O1 -76.6(9)
F3 C37 S1 O1 46.2(8)
F1 C37 S1 O2 41.4(9)
F2 C37 S1 O2 164.4(8)
F3 C37 S1 O2 -72.7(8)
F1 C37 S1 O3 -77.1(9)
F2 C37 S1 O3 45.9(10)
F3 C37 S1 O3 168.7(7)
F5 C38 S2 O5 178.2(2)
F6 C38 S2 O5 57.4(2)
F4 C38 S2 O5 -61.3(3)
F5 C38 S2 O6 58.3(3)
F6 C38 S2 O6 -62.5(3)
F4 C38 S2 O6 178.8(2)
F5 C38 S2 O4 -61.6(3)
F6 C38 S2 O4 177.5(2)
F4 C38 S2 O4 58.9(3)
F1A C37A S1A O1A -161.6(9)
F3A C37A S1A O1A 78.1(12)
F2A C37A S1A O1A -41.8(10)
F1A C37A S1A O2A 77.3(10)
F3A C37A S1A O2A -43.0(13)
F2A C37A S1A O2A -162.9(10)
F1A C37A S1A O3A -40.6(10)
F3A C37A S1A O3A -160.8(11)
F2A C37A S1A O3A 79.2(11)

loop_
_cod_changelog_entry_id
_cod_changelog_entry_author
_cod_changelog_entry_date
_cod_changelog_entry_text
1 'Vaitkus, Antanas' 2024-04-21T17:36:13+03:00
;
 Corrected the _chemical_name_common data item by merging several looped values
 into a single value.
;
